data_4128432
loop_
_publ_author_name
'Hirscher, Nathanael A.'
'Perez Sierra, Danny'
'Agapie, Theodor'

_publ_section_title
;
 Robust Chromium Precursors for Catalysis: Isolation and Structure of a
 Single-Component Ethylene Tetramerization Precatalyst.
;
_journal_issue 14
_journal_name_full 'Journal of the American Chemical Society'
_journal_page_first 6022
_journal_page_last 6029
_journal_paper_doi 10.1021/jacs.9b01387
_journal_volume 141
_journal_year 2019
_chemical_absolute_configuration rmad
_chemical_formula_moiety 'C25 H29 Cr O4.58'
_chemical_formula_sum 'C25 H29 Cr O4.58'
_chemical_formula_weight 454.80
_space_group_crystal_system monoclinic
_space_group_IT_number 9
_space_group_name_Hall 'C -2yc'
_space_group_name_H-M_alt 'C 1 c 1'
_atom_sites_solution_hydrogens geom
_audit_creation_date 2019-01-12
_audit_creation_method
;
Olex2 1.2
(compiled 2018.05.29 svn.r3508 for OlexSys, GUI svn.r5506)
;
_cell_angle_alpha 90
_cell_angle_beta 116.859(2)
_cell_angle_gamma 90
_cell_formula_units_Z 4
_cell_length_a 20.0935(10)
_cell_length_b 11.1921(6)
_cell_length_c 10.9889(5)
_cell_measurement_reflns_used 9852
_cell_measurement_temperature 100(2)
_cell_measurement_theta_max 36.23
_cell_measurement_theta_min 2.27
_cell_volume 2204.68(19)
_computing_cell_refinement 'SAINT V8.38A (?, 2016)'
_computing_data_reduction 'SAINT V8.38A (?, 2016)'
_computing_molecular_graphics 'Olex2 (Dolomanov et al., 2009)'
_computing_publication_material 'Olex2 (Dolomanov et al., 2009)'
_computing_structure_refinement 'XL (Sheldrick, 2008)'
_diffrn_ambient_temperature 100.05
_diffrn_measured_fraction_theta_full 0.998
_diffrn_measured_fraction_theta_max 0.999
_diffrn_measurement_device_type 'Bruker APEX-II CCD'
_diffrn_measurement_method '\f and \w scans'
_diffrn_radiation_type MoK\a
_diffrn_radiation_wavelength 0.71073
_diffrn_reflns_av_R_equivalents 0.0585
_diffrn_reflns_av_unetI/netI 0.0405
_diffrn_reflns_Laue_measured_fraction_full 0.998
_diffrn_reflns_Laue_measured_fraction_max 0.999
_diffrn_reflns_limit_h_max 33
_diffrn_reflns_limit_h_min -33
_diffrn_reflns_limit_k_max 18
_diffrn_reflns_limit_k_min -18
_diffrn_reflns_limit_l_max 18
_diffrn_reflns_limit_l_min -18
_diffrn_reflns_number 60629
_diffrn_reflns_point_group_measured_fraction_full 0.997
_diffrn_reflns_point_group_measured_fraction_max 0.994
_diffrn_reflns_theta_full 25.242
_diffrn_reflns_theta_max 36.367
_diffrn_reflns_theta_min 3.325
_diffrn_standards_number 0
_exptl_absorpt_coefficient_mu 0.551
_exptl_absorpt_correction_T_max 0.7471
_exptl_absorpt_correction_T_min 0.6831
_exptl_absorpt_correction_type multi-scan
_exptl_absorpt_process_details
'SADABS-2016/2 (Bruker,2016/2) was used for absorption correction. wR2(int) was 0.0999 before and 0.0692 after correction. The Ratio of minimum to maximum transmission is 0.9143. The \l/2 correction factor is Not present.'
_exptl_crystal_density_diffrn 1.370
_exptl_crystal_description block
_exptl_crystal_F_000 959
_exptl_crystal_size_max 0.406
_exptl_crystal_size_mid 0.168
_exptl_crystal_size_min 0.108
_refine_diff_density_max 0.667
_refine_diff_density_min -0.493
_refine_diff_density_rms 0.053
_refine_ls_abs_structure_details
;
 Flack x determined using 4382 quotients [(I+)-(I-)]/[(I+)+(I-)]
 (Parsons, Flack and Wagner, Acta Cryst. B69 (2013) 249-259).
;
_refine_ls_abs_structure_Flack 0.033(4)
_refine_ls_extinction_method none
_refine_ls_goodness_of_fit_ref 1.028
_refine_ls_hydrogen_treatment constr
_refine_ls_matrix_type full
_refine_ls_number_parameters 320
_refine_ls_number_reflns 10655
_refine_ls_number_restraints 10
_refine_ls_restrained_S_all 1.080
_refine_ls_R_factor_all 0.0366
_refine_ls_R_factor_gt 0.0310
_refine_ls_shift/su_max 0.001
_refine_ls_shift/su_mean 0.000
_refine_ls_structure_factor_coef Fsqd
_refine_ls_weighting_details 'w=1/[\s^2^(Fo^2^)+(0.0416P)^2^] where P=(Fo^2^+2Fc^2^)/3'
_refine_ls_weighting_scheme calc
_refine_ls_wR_factor_gt 0.0730
_refine_ls_wR_factor_ref 0.0750
_reflns_Friedel_coverage 0.989
_reflns_Friedel_fraction_full 0.996
_reflns_Friedel_fraction_max 0.990
_reflns_number_gt 9769
_reflns_number_total 10655
_reflns_threshold_expression 'I > 2\s(I)'
_cod_data_source_file ja9b01387_si_001.cif
_cod_data_source_block p17441_a
_cod_database_code 4128432
_shelx_shelxl_version_number 2014/7
_shelx_space_group_comment
;
The symmetry employed for this shelxl refinement is uniquely defined
by the following loop, which should always be used as a source of
symmetry information in preference to the above space-group names.
They are only intended as comments.
;
_shelx_estimated_absorpt_t_max 0.943
_shelx_estimated_absorpt_t_min 0.807
_olex2_refinement_description
;
1. Fixed Uiso
 At 1.2 times of:
  All C(H) groups, All C(H,H) groups
 At 1.5 times of:
  All C(H,H,H) groups
2. Restrained distances
 C29-C24
 1.54 with sigma of 0.02
 C29-C26
 1.54 with sigma of 0.02
 C28-C27 = C28-C29 = C30-C29
 1.54 with sigma of 0.02
 O4-C27 = O4-C30
 1.4 with sigma of 0.1
 C27-C29 \\sim C30-C28
 with sigma of 0.02
3. Others
 Sof(C29)=Sof(H29A)=Sof(H29B)=Sof(C30)=Sof(H30A)=Sof(H30B)=Sof(C27)=Sof(H27A)=
 Sof(H27B)=Sof(C28)=Sof(H28A)=Sof(H28B)=1-FVAR(1)
 Sof(C25)=Sof(H25A)=Sof(H25B)=Sof(C26)=Sof(H26A)=Sof(H26B)=Sof(O5)=Sof(C23)=
 Sof(H23A)=Sof(H23B)=Sof(C24)=Sof(H24A)=Sof(H24B)=FVAR(1)
4.a Secondary CH2 refined with riding coordinates:
 C25(H25A,H25B), C26(H26A,H26B), C23(H23A,H23B), C24(H24A,H24B), C29(H29A,
 H29B), C30(H30A,H30B), C27(H27A,H27B), C28(H28A,H28B)
4.b Aromatic/amide H refined with riding coordinates:
 C17(H17), C12(H12), C5(H5), C4(H4), C11(H11), C19(H19), C16(H16), C13(H13),
 C6(H6), C10(H10), C7(H7), C20(H20)
4.c Idealised Me refined as rotating group:
 C22(H22A,H22B,H22C), C9(H9A,H9B,H9C), C15(H15A,H15B,H15C)
;
_olex2_submission_special_instructions 'No special instructions were received'

loop_
_space_group_symop_operation_xyz
'x, y, z'
'x, -y, z+1/2'
'x+1/2, y+1/2, z'
'x+1/2, -y+1/2, z+1/2'

loop_
_atom_site_label
_atom_site_type_symbol
_atom_site_fract_x
_atom_site_fract_y
_atom_site_fract_z
_atom_site_U_iso_or_equiv
_atom_site_adp_type
_atom_site_occupancy
_atom_site_site_symmetry_order
_atom_site_calc_flag
_atom_site_refinement_flags_posn
_atom_site_refinement_flags_occupancy
_atom_site_disorder_assembly
_atom_site_disorder_group
Cr1 Cr 0.50367(2) 0.76183(2) 0.56162(2) 0.01300(5) Uani 1 1 d . . . .
O1 O 0.57865(6) 0.69861(11) 0.47095(11) 0.01717(19) Uani 1 1 d . . . .
O3 O 0.35623(7) 0.91208(12) 0.47710(12) 0.0207(2) Uani 1 1 d . . . .
O2 O 0.52709(7) 0.95196(11) 0.53125(11) 0.0222(2) Uani 1 1 d . . . .
O4 O 0.42315(7) 0.73024(12) 0.36080(12) 0.0221(2) Uani 1 1 d D . . .
C17 C 0.38926(10) 0.69632(15) 0.80764(16) 0.0202(3) Uani 1 1 d . . . .
H17 H 0.3980 0.6462 0.8832 0.024 Uiso 1 1 calc R . . .
C12 C 0.70515(9) 1.01234(15) 0.83754(16) 0.0207(3) Uani 1 1 d . . . .
H12 H 0.7433 1.0705 0.8782 0.025 Uiso 1 1 calc R . . .
C5 C 0.57074(10) 0.38044(15) 0.65487(16) 0.0207(3) Uani 1 1 d . . . .
H5 H 0.5676 0.3086 0.6981 0.025 Uiso 1 1 calc R . . .
C4 C 0.53012(9) 0.48089(14) 0.65774(16) 0.0183(3) Uani 1 1 d . . . .
H4 H 0.4992 0.4763 0.7022 0.022 Uiso 1 1 calc R . . .
C11 C 0.71007(9) 0.90528(15) 0.90436(15) 0.0187(3) Uani 1 1 d . . . .
H11 H 0.7511 0.8911 0.9910 0.022 Uiso 1 1 calc R . . .
C19 C 0.32484(10) 0.76471(15) 0.74752(16) 0.0193(3) Uani 1 1 d . . . .
H19 H 0.2889 0.7610 0.7812 0.023 Uiso 1 1 calc R . . .
C16 C 0.44117(9) 0.70194(14) 0.75597(14) 0.0173(2) Uani 1 1 d . . . .
H16 H 0.4855 0.6558 0.7990 0.021 Uiso 1 1 calc R . . .
C25 C 0.3293(8) 0.6079(11) 0.1850(11) 0.0170(11) Uani 0.583(7) 1 d . P A 1
H25A H 0.2809 0.5678 0.1593 0.020 Uiso 0.583(7) 1 calc R P A 1
H25B H 0.3661 0.5472 0.1888 0.020 Uiso 0.583(7) 1 calc R P A 1
C14 C 0.59092(8) 0.94703(13) 0.65765(14) 0.0155(2) Uani 1 1 d . . . .
C13 C 0.64453(9) 1.03577(14) 0.71071(16) 0.0195(3) Uani 1 1 d . . . .
H13 H 0.6404 1.1087 0.6635 0.023 Uiso 1 1 calc R . . .
C21 C 0.36516(8) 0.84154(13) 0.58707(14) 0.0151(2) Uani 1 1 d . . . .
C6 C 0.61569(10) 0.38521(16) 0.58912(17) 0.0224(3) Uani 1 1 d . . . .
H6 H 0.6433 0.3167 0.5880 0.027 Uiso 1 1 calc R . . .
C22 C 0.28587(10) 0.96750(18) 0.40248(19) 0.0262(3) Uani 1 1 d . . . .
H22A H 0.2840 1.0050 0.3204 0.039 Uiso 1 1 calc GR . . .
H22B H 0.2786 1.0286 0.4593 0.039 Uiso 1 1 calc GR . . .
H22C H 0.2464 0.9073 0.3762 0.039 Uiso 1 1 calc GR . . .
C2 C 0.59354(8) 0.83676(13) 0.71899(14) 0.0150(2) Uani 1 1 d . . . .
C8 C 0.58017(8) 0.58707(13) 0.53208(14) 0.0151(2) Uani 1 1 d . . . .
C10 C 0.65485(8) 0.81774(14) 0.84472(14) 0.0162(2) Uani 1 1 d . . . .
H10 H 0.6594 0.7442 0.8910 0.019 Uiso 1 1 calc R . . .
C7 C 0.62059(9) 0.49012(16) 0.52451(16) 0.0207(3) Uani 1 1 d . . . .
H7 H 0.6503 0.4945 0.4776 0.025 Uiso 1 1 calc R . . .
C1 C 0.53436(8) 0.58796(13) 0.59617(14) 0.0150(2) Uani 1 1 d . . . .
C3 C 0.43081(8) 0.77255(13) 0.64342(14) 0.0149(2) Uani 1 1 d . . . .
C9 C 0.65062(10) 0.74503(17) 0.4950(2) 0.0248(3) Uani 1 1 d . . . .
H9A H 0.6452 0.8283 0.4644 0.037 Uiso 1 1 calc GR . . .
H9B H 0.6706 0.6973 0.4443 0.037 Uiso 1 1 calc GR . . .
H9C H 0.6848 0.7411 0.5927 0.037 Uiso 1 1 calc GR . . .
C26 C 0.3561(11) 0.6698(12) 0.3229(13) 0.0234(17) Uani 0.583(7) 1 d D P A 1
H26A H 0.3175 0.7272 0.3184 0.028 Uiso 0.583(7) 1 calc R P A 1
H26B H 0.3626 0.6094 0.3933 0.028 Uiso 0.583(7) 1 calc R P A 1
C15 C 0.50582(12) 1.06397(17) 0.4630(2) 0.0327(4) Uani 1 1 d . . . .
H15A H 0.4564 1.0567 0.3847 0.049 Uiso 1 1 calc GR . . .
H15B H 0.5423 1.0879 0.4314 0.049 Uiso 1 1 calc GR . . .
H15C H 0.5041 1.1244 0.5261 0.049 Uiso 1 1 calc GR . . .
O5 O 0.32097(16) 0.7062(2) 0.0804(3) 0.0249(7) Uani 0.583(7) 1 d . P A 1
C23 C 0.4136(3) 0.8272(4) 0.2551(5) 0.0203(7) Uani 0.583(7) 1 d . P A 1
H23A H 0.3761 0.8866 0.2509 0.024 Uiso 0.583(7) 1 calc R P A 1
H23B H 0.4615 0.8691 0.2812 0.024 Uiso 0.583(7) 1 calc R P A 1
C24 C 0.38827(17) 0.7682(3) 0.1181(3) 0.0229(7) Uani 0.583(7) 1 d D P A 1
H24A H 0.3813 0.8297 0.0485 0.027 Uiso 0.583(7) 1 calc R P A 1
H24B H 0.4271 0.7119 0.1219 0.027 Uiso 0.583(7) 1 calc R P A 1
C20 C 0.31288(8) 0.83898(14) 0.63757(15) 0.0173(2) Uani 1 1 d . . . .
H20 H 0.2694 0.8874 0.5975 0.021 Uiso 1 1 calc R . . .
C29 C 0.3366(11) 0.6243(15) 0.1783(16) 0.0191(19) Uani 0.417(7) 1 d D P A 2
H29A H 0.3652 0.5562 0.1683 0.023 Uiso 0.417(7) 1 calc R P A 2
H29B H 0.2827 0.6056 0.1280 0.023 Uiso 0.417(7) 1 calc R P A 2
C30 C 0.3588(16) 0.6467(16) 0.3298(18) 0.024(3) Uani 0.417(7) 1 d D P A 2
H30A H 0.3182 0.6853 0.3430 0.029 Uiso 0.417(7) 1 calc R P A 2
H30B H 0.3746 0.5724 0.3844 0.029 Uiso 0.417(7) 1 calc R P A 2
C27 C 0.4122(5) 0.7866(7) 0.2466(7) 0.0281(14) Uani 0.417(7) 1 d D P A 2
H27A H 0.4588 0.7864 0.2369 0.034 Uiso 0.417(7) 1 calc R P A 2
H27B H 0.3979 0.8706 0.2502 0.034 Uiso 0.417(7) 1 calc R P A 2
C28 C 0.3523(4) 0.7252(6) 0.1289(5) 0.0388(15) Uani 0.417(7) 1 d D P A 2
H28A H 0.3075 0.7767 0.0863 0.047 Uiso 0.417(7) 1 calc R P A 2
H28B H 0.3692 0.7057 0.0594 0.047 Uiso 0.417(7) 1 calc R P A 2

loop_
_atom_site_aniso_label
_atom_site_aniso_U_11
_atom_site_aniso_U_22
_atom_site_aniso_U_33
_atom_site_aniso_U_23
_atom_site_aniso_U_13
_atom_site_aniso_U_12
Cr1 0.01246(8) 0.01371(9) 0.01157(7) -0.00036(9) 0.00432(6) -0.00197(9)
O1 0.0153(5) 0.0204(5) 0.0174(4) 0.0017(4) 0.0088(4) -0.0025(4)
O3 0.0196(5) 0.0242(6) 0.0188(5) 0.0079(4) 0.0092(4) 0.0042(4)
O2 0.0202(5) 0.0183(5) 0.0165(5) 0.0064(4) -0.0018(4) -0.0040(4)
O4 0.0158(5) 0.0317(6) 0.0155(5) -0.0055(4) 0.0042(4) -0.0047(4)
C17 0.0294(8) 0.0177(6) 0.0166(6) 0.0003(5) 0.0133(6) 0.0011(5)
C12 0.0180(6) 0.0184(6) 0.0202(6) -0.0051(5) 0.0038(5) -0.0040(5)
C5 0.0263(7) 0.0159(6) 0.0219(6) -0.0003(5) 0.0127(6) 0.0002(5)
C4 0.0226(7) 0.0159(6) 0.0209(6) -0.0019(5) 0.0139(5) -0.0026(5)
C11 0.0163(6) 0.0215(7) 0.0138(5) -0.0022(5) 0.0029(5) 0.0008(5)
C19 0.0232(7) 0.0203(6) 0.0182(6) -0.0019(5) 0.0125(5) -0.0015(5)
C16 0.0219(6) 0.0160(6) 0.0137(5) -0.0006(4) 0.0078(5) 0.0023(5)
C25 0.017(3) 0.016(3) 0.0175(16) -0.0040(16) 0.0068(15) -0.0082(17)
C14 0.0153(6) 0.0141(6) 0.0134(5) 0.0007(4) 0.0031(4) -0.0013(4)
C13 0.0205(7) 0.0133(6) 0.0200(6) 0.0000(5) 0.0048(5) -0.0029(5)
C21 0.0166(6) 0.0151(6) 0.0127(5) -0.0008(4) 0.0059(4) -0.0008(4)
C6 0.0250(7) 0.0208(7) 0.0239(7) 0.0013(5) 0.0131(6) 0.0060(6)
C22 0.0219(7) 0.0268(8) 0.0270(7) 0.0104(6) 0.0084(6) 0.0039(6)
C2 0.0167(6) 0.0140(5) 0.0135(5) 0.0006(4) 0.0060(5) -0.0012(5)
C8 0.0134(5) 0.0177(6) 0.0142(5) -0.0002(4) 0.0063(4) -0.0017(4)
C10 0.0165(6) 0.0171(6) 0.0136(5) 0.0020(4) 0.0056(5) 0.0012(5)
C7 0.0203(7) 0.0243(7) 0.0214(6) 0.0028(5) 0.0129(5) 0.0050(5)
C1 0.0156(6) 0.0147(6) 0.0168(5) -0.0025(4) 0.0093(5) -0.0031(4)
C3 0.0159(6) 0.0151(6) 0.0130(5) -0.0023(4) 0.0060(4) -0.0011(4)
C9 0.0202(7) 0.0314(9) 0.0265(7) 0.0011(6) 0.0137(6) -0.0074(6)
C26 0.020(2) 0.028(4) 0.022(2) -0.011(2) 0.0088(16) -0.008(3)
C15 0.0311(9) 0.0206(8) 0.0288(8) 0.0116(6) -0.0019(7) -0.0009(6)
O5 0.0229(13) 0.0279(12) 0.0186(12) -0.0039(8) 0.0048(10) -0.0004(9)
C23 0.0222(14) 0.0237(19) 0.0128(12) 0.0007(15) 0.0060(10) -0.0006(16)
C24 0.0214(13) 0.0289(15) 0.0153(11) -0.0027(9) 0.0056(9) 0.0023(10)
C20 0.0165(6) 0.0188(6) 0.0169(5) -0.0010(5) 0.0078(5) 0.0012(5)
C29 0.015(3) 0.017(4) 0.024(3) -0.004(3) 0.007(2) -0.009(2)
C30 0.020(4) 0.026(6) 0.027(4) -0.013(3) 0.010(3) -0.012(4)
C27 0.032(3) 0.028(3) 0.017(2) 0.005(2) 0.0047(17) -0.008(3)
C28 0.032(3) 0.057(4) 0.0109(17) 0.0023(18) -0.0046(18) -0.026(3)

loop_
_atom_type_symbol
_atom_type_description
_atom_type_scat_dispersion_real
_atom_type_scat_dispersion_imag
_atom_type_scat_source
C C 0.0033 0.0016 'International Tables Vol C Tables 4.2.6.8 and 6.1.1.4'
H H 0.0000 0.0000 'International Tables Vol C Tables 4.2.6.8 and 6.1.1.4'
Cr Cr 0.3209 0.6236 'International Tables Vol C Tables 4.2.6.8 and 6.1.1.4'
O O 0.0106 0.0060 'International Tables Vol C Tables 4.2.6.8 and 6.1.1.4'

loop_
_geom_angle_atom_site_label_1
_geom_angle_atom_site_label_2
_geom_angle_atom_site_label_3
_geom_angle
O2 Cr1 O1 90.29(5)
O4 Cr1 O1 80.46(5)
O4 Cr1 O2 96.77(5)
C2 Cr1 O1 89.50(5)
C2 Cr1 O2 64.44(5)
C2 Cr1 O4 158.81(6)
C2 Cr1 C3 98.02(6)
C1 Cr1 O1 64.85(5)
C1 Cr1 O2 151.11(5)
C1 Cr1 O4 93.45(6)
C1 Cr1 C2 99.13(6)
C1 Cr1 C3 101.10(6)
C3 Cr1 O1 165.10(6)
C3 Cr1 O2 104.55(6)
C3 Cr1 O4 96.18(6)
C8 O1 Cr1 86.71(8)
C8 O1 C9 115.24(13)
C9 O1 Cr1 128.15(11)
C21 O3 C22 117.15(13)
C14 O2 Cr1 88.55(8)
C14 O2 C15 118.60(13)
C15 O2 Cr1 152.01(11)
C26 O4 Cr1 125.4(5)
C26 O4 C23 110.1(6)
C23 O4 Cr1 116.78(19)
C30 O4 Cr1 121.3(6)
C27 O4 Cr1 129.3(3)
C27 O4 C30 108.8(7)
C19 C17 C16 119.29(14)
C11 C12 C13 120.74(14)
C6 C5 C4 120.27(15)
C1 C4 C5 120.98(14)
C12 C11 C10 120.33(13)
C17 C19 C20 119.97(15)
C17 C16 C3 122.94(15)
C26 C25 O5 106.7(8)
C13 C14 O2 125.29(13)
C13 C14 C2 125.32(13)
C2 C14 O2 109.33(12)
C14 C13 C12 116.49(14)
O3 C21 C3 114.99(13)
O3 C21 C20 122.38(13)
C20 C21 C3 122.63(13)
C5 C6 C7 120.51(15)
C14 C2 Cr1 97.40(9)
C10 C2 Cr1 146.07(11)
C10 C2 C14 116.00(13)
C7 C8 O1 123.61(13)
C7 C8 C1 125.38(14)
C1 C8 O1 110.99(13)
C2 C10 C11 121.10(14)
C8 C7 C6 116.82(14)
C4 C1 Cr1 146.60(11)
C8 C1 Cr1 97.31(10)
C8 C1 C4 116.02(13)
C16 C3 Cr1 120.40(11)
C16 C3 C21 115.69(14)
C21 C3 Cr1 123.73(11)
O4 C26 C25 112.1(11)
C24 O5 C25 111.4(5)
C24 C23 O4 108.5(3)
O5 C24 C23 110.9(3)
C21 C20 C19 119.45(14)
C28 C29 C30 107.0(11)
O4 C30 C29 98.4(13)
O4 C27 C28 109.1(5)
C29 C28 C27 106.4(8)

loop_
_geom_bond_atom_site_label_1
_geom_bond_atom_site_label_2
_geom_bond_distance
Cr1 O1 2.2627(12)
Cr1 O2 2.2367(12)
Cr1 O4 2.0944(12)
Cr1 C2 2.0330(14)
Cr1 C1 2.0248(15)
Cr1 C3 2.0383(15)
O1 C8 1.4113(19)
O1 C9 1.444(2)
O3 C21 1.3856(18)
O3 C22 1.417(2)
O2 C14 1.4028(17)
O2 C15 1.423(2)
O4 C26 1.393(19)
O4 C23 1.537(5)
O4 C30 1.51(3)
O4 C27 1.331(7)
C17 C19 1.388(2)
C17 C16 1.396(2)
C12 C11 1.385(2)
C12 C13 1.400(2)
C5 C4 1.398(2)
C5 C6 1.389(2)
C4 C1 1.398(2)
C11 C10 1.401(2)
C19 C20 1.395(2)
C16 C3 1.402(2)
C25 C26 1.526(16)
C25 O5 1.545(11)
C14 C13 1.385(2)
C14 C2 1.396(2)
C21 C3 1.408(2)
C21 C20 1.392(2)
C6 C7 1.398(2)
C2 C10 1.3906(19)
C8 C7 1.380(2)
C8 C1 1.389(2)
O5 C24 1.406(4)
C23 C24 1.506(5)
C29 C30 1.54(2)
C29 C28 1.351(13)
C27 C28 1.479(10)
